data_1571735
loop_
_publ_author_name
'Giri, Indrajit'
'Chhetri, Shant'
'John P, Jesslyn'
'Mondal, Madalasa'
'Dey, Arka Bikash'
'Vijayaraghavan, Ratheesh K.'

_publ_section_title
;
 Engineered solid-state aggregates in brickwork stacks of n-type organic
 semiconductors: a way to achieve high electron mobility.
;
_journal_issue 25
_journal_name_full 'Chemical science'
_journal_page_first 9630
_journal_page_last 9640
_journal_paper_doi 10.1039/d4sc02339k
_journal_volume 15
_journal_year 2024
_chemical_formula_moiety 'C30 H36 Br2 N2 O4'
_chemical_formula_sum 'C30 H36 Br2 N2 O4'
_chemical_formula_weight 648.43
_space_group_crystal_system triclinic
_space_group_IT_number 2
_space_group_name_Hall '-P 1'
_space_group_name_H-M_alt 'P -1'
_atom_sites_solution_hydrogens geom
_atom_sites_solution_primary dual
_audit_creation_date 2021-09-14
_audit_creation_method
;
Olex2 1.3
(compiled 2020.11.12 svn.r5f609507 for OlexSys, GUI svn.r6272)
;
_audit_update_record
;
2024-01-08 deposited with the CCDC.	2024-05-20 downloaded from the CCDC.
;
_cell_angle_alpha 87.499(2)
_cell_angle_beta 87.373(2)
_cell_angle_gamma 75.469(2)
_cell_formula_units_Z 1
_cell_length_a 5.13630(10)
_cell_length_b 7.0488(2)
_cell_length_c 20.6300(6)
_cell_measurement_reflns_used 3882
_cell_measurement_temperature 293(2)
_cell_measurement_theta_max 68.0740
_cell_measurement_theta_min 2.1480
_cell_volume 721.85(3)
_computing_cell_refinement 'CrysAlisPro 1.171.40.53 (Rigaku OD, 2019)'
_computing_data_collection 'CrysAlisPro 1.171.40.53 (Rigaku OD, 2019)'
_computing_data_reduction 'CrysAlisPro 1.171.40.53 (Rigaku OD, 2019)'
_computing_molecular_graphics 'Olex2 1.3 (Dolomanov et al., 2009)'
_computing_publication_material 'Olex2 1.3 (Dolomanov et al., 2009)'
_computing_structure_refinement 'SHELXL 2018/3 (Sheldrick, 2015)'
_computing_structure_solution 'SHELXT 2014/4 (Sheldrick, 2014)'
_diffrn_ambient_temperature 293(2)
_diffrn_detector 'CCD plate'
_diffrn_detector_area_resol_mean 10.0000
_diffrn_detector_type HyPix3000
_diffrn_measured_fraction_theta_full 0.986
_diffrn_measured_fraction_theta_max 0.979
_diffrn_measurement_details
;
List of Runs (angles in degrees, time in seconds):

  # Type    Start    End  Width  t~exp~   \w     \q     \k     \f   Frames
#--------------------------------------------------------------------------
  1  \w     80.00 159.00   0.50    0.80    --   96.67  42.00 -30.00  158
  2  \w     82.00 134.00   0.50    0.80    --   96.67  25.00  60.00  104
  3  \w     84.00 164.00   0.50    0.80    --   96.67  33.00 -60.00  160
  4  \w    100.00 140.00   0.50    0.80    --   96.67  33.00-150.00   80
  5  \w     81.00 157.00   0.50    0.80    --   96.67  50.00-120.00  152
  6  \w     67.00 113.00   0.50    0.20    --   41.33  21.00  90.00   92
  7  \w     22.00  60.00   0.50    0.20    --   41.33  21.00  90.00   76
  8  \w    -35.00  17.00   0.50    0.20    --  -41.33  43.00 120.00  104
  9  \w    -37.00 -12.00   0.50    0.20    --  -41.33  32.00 -30.00   50
 10  \w     -9.00  17.00   0.50    0.20    --  -41.33  32.00 -30.00   52
 11  \w    -19.00  35.00   0.50    0.20    --  -41.33  11.00-120.00  108
 12  \w     46.00  72.00   0.50    0.80    --   96.67-145.00-150.00   52
 13  \w     73.00 123.00   0.50    0.80    --   96.67-145.00-150.00  100
 14  \w     39.00  98.00   0.50    0.20    --   41.33-135.00 -54.00  118
 15  \w     56.00  99.00   0.50    0.80    --   96.67-135.00 -54.00   86
 16  \w     98.00 127.00   0.50    0.80    --   96.67-145.00  30.00   58
 17  \w     39.00  98.00   0.50    0.20    --   41.33-135.00 124.00  118
 18  \w     76.00 102.00   0.50    0.80    --   96.67-135.00 124.00   52
 19  \w     49.00  96.00   0.50    0.80    --   96.67-145.00  60.00   94
 20  \w     56.00  92.00   0.50    0.80    --   96.67-145.00  30.00   72
 21  \w     45.00 106.00   0.50    0.80    --   96.67 -96.00 -60.00  122
 22  \w     25.00 105.00   0.50    0.80    --   96.67 -96.00-180.00  160
 23  \w    -28.00  10.00   0.50    0.20    --   41.33 -11.00 -90.00   76
 24  \w     31.00  57.00   0.50    0.80    --   96.67 -50.00-120.00   52
 25  \w     39.00  68.00   0.50    0.80    --   96.67 -59.00-180.00   58
 26  \w     31.00  57.00   0.50    0.80    --   96.67 -50.00 -90.00   52
 27  \w     31.00  83.00   0.50    0.80    --   96.67 -68.00 -30.00  104
 28  \w     30.00  56.00   0.50    0.80    --   96.67 -50.00 -30.00   52
 29  \w     30.00  57.00   0.50    0.80    --   96.67 -50.00   0.00   54
 30  \w     30.00  55.00   0.50    0.80    --   96.67 -50.00  30.00   50
 31  \w     54.00 104.00   0.50    0.80    --   96.67 -77.00  30.00  100
 32  \w     28.00  78.00   0.50    0.80    --   96.67 -77.00  90.00  100
 33  \w     30.00  57.00   0.50    0.80    --   96.67 -50.00 150.00   54
 34  \w      5.00  37.00   0.50    0.20    --   41.33 -32.00 150.00   64
 35  \w     96.00 125.00   0.50    0.80    --   96.67 145.00-120.00   58
 36  \w    102.00 127.00   0.50    0.80    --   96.67 135.00-169.00   50
 37  \w    121.00 169.00   0.50    0.80    --   96.67  96.00-120.00   96
 38  \w    102.00 153.00   0.50    0.80    --   96.67 117.00 -30.00  102
 39  \w     88.00 164.00   0.50    0.80    --   96.67 135.00  10.00  152
 40  \w   -107.00 -72.00   0.50    0.20    --  -41.33 -54.00 -30.00   70
 41  \w    -64.00 -22.00   0.50    0.20    --  -41.33 -54.00 -30.00   84
 42  \w    -82.00 -56.00   0.50    0.80    --  -82.50 -75.00 141.67   52
 43  \w   -152.00 -94.00   0.50    0.80    --  -82.50 -75.00 141.67  116
 44  \w   -150.00 -66.00   0.50    0.80    --  -82.50-135.00 124.00  168
 45  \w   -149.00-123.00   0.50    0.80    --  -82.50 -87.00  30.00   52
 46  \w   -122.00 -79.00   0.50    0.80    --  -82.50 -87.00  30.00   86
 47  \w   -150.00 -66.00   0.50    0.80    --  -82.50-135.00 -54.00  168
 48  \w   -146.00-120.00   0.50    0.80    --  -82.50 -87.00-120.00   52
 49  \w    -42.00 -17.00   0.50    0.80    --  -82.50  42.00  30.00   50
 50  \w    -59.00 -33.00   0.50    0.80    --  -82.50  59.00  30.00   52
 51  \w    -94.00 -18.00   0.50    0.20    --  -41.33 135.00  10.00  152
 52  \w    -80.00 -55.00   0.50    0.80    --  -82.50 135.00  10.00   50
 53  \w    -94.00 -18.00   0.50    0.20    --  -41.33 135.00-169.00  152
 54  \w    -94.00 -18.00   0.50    0.80    --  -82.50 135.00-169.00  152
;
_diffrn_measurement_device 'four-circle diffractometer'
_diffrn_measurement_device_type 'XtaLAB Synergy, Dualflex, HyPix3000'
_diffrn_measurement_method '\w scans'
_diffrn_orient_matrix_type 'CrysAlisPro convention (1999,Acta A55,543-557)'
_diffrn_orient_matrix_UB_11 -0.0261099000
_diffrn_orient_matrix_UB_12 -0.0602765000
_diffrn_orient_matrix_UB_13 -0.0698268000
_diffrn_orient_matrix_UB_21 -0.0980439000
_diffrn_orient_matrix_UB_22 -0.1784514000
_diffrn_orient_matrix_UB_23 0.0268070000
_diffrn_orient_matrix_UB_31 -0.2929758000
_diffrn_orient_matrix_UB_32 0.1247141000
_diffrn_orient_matrix_UB_33 0.0001072000
_diffrn_radiation_monochromator mirror
_diffrn_radiation_probe x-ray
_diffrn_radiation_type 'Cu K\a'
_diffrn_radiation_wavelength 1.54184
_diffrn_reflns_av_R_equivalents 0.0428
_diffrn_reflns_av_unetI/netI 0.0422
_diffrn_reflns_Laue_measured_fraction_full 0.986
_diffrn_reflns_Laue_measured_fraction_max 0.979
_diffrn_reflns_limit_h_max 4
_diffrn_reflns_limit_h_min -6
_diffrn_reflns_limit_k_max 8
_diffrn_reflns_limit_k_min -8
_diffrn_reflns_limit_l_max 24
_diffrn_reflns_limit_l_min -23
_diffrn_reflns_number 6817
_diffrn_reflns_point_group_measured_fraction_full 0.986
_diffrn_reflns_point_group_measured_fraction_max 0.979
_diffrn_reflns_theta_full 67.684
_diffrn_reflns_theta_max 68.144
_diffrn_reflns_theta_min 2.145
_diffrn_source 'micro-focus sealed X-ray tube'
_diffrn_source_type 'PhotonJet (Cu) X-ray Source'
_exptl_absorpt_coefficient_mu 3.863
_exptl_absorpt_correction_T_max 1.00000
_exptl_absorpt_correction_T_min 0.39699
_exptl_absorpt_correction_type multi-scan
_exptl_absorpt_process_details
;
CrysAlisPro 1.171.40.53 (Rigaku Oxford Diffraction, 2019)
Empirical absorption correction using spherical harmonics,
 implemented in SCALE3 ABSPACK scaling algorithm.
;
_exptl_crystal_colour 'clear light colourless'
_exptl_crystal_colour_lustre clear
_exptl_crystal_colour_modifier light
_exptl_crystal_colour_primary colourless
_exptl_crystal_density_diffrn 1.492
_exptl_crystal_description needle
_exptl_crystal_F_000 332
_exptl_crystal_size_max 0.3
_exptl_crystal_size_mid 0.1
_exptl_crystal_size_min 0.1
_refine_diff_density_max 0.563
_refine_diff_density_min -0.595
_refine_diff_density_rms 0.094
_refine_ls_extinction_method none
_refine_ls_goodness_of_fit_ref 1.049
_refine_ls_hydrogen_treatment constr
_refine_ls_matrix_type full
_refine_ls_number_parameters 174
_refine_ls_number_reflns 2590
_refine_ls_number_restraints 0
_refine_ls_restrained_S_all 1.049
_refine_ls_R_factor_all 0.0487
_refine_ls_R_factor_gt 0.0458
_refine_ls_shift/su_max 0.001
_refine_ls_shift/su_mean 0.000
_refine_ls_structure_factor_coef Fsqd
_refine_ls_weighting_details 'w=1/[\s^2^(Fo^2^)+(0.0851P)^2^+0.1783P] where P=(Fo^2^+2Fc^2^)/3'
_refine_ls_weighting_scheme calc
_refine_ls_wR_factor_gt 0.1233
_refine_ls_wR_factor_ref 0.1274
_reflns_Friedel_coverage 0.000
_reflns_number_gt 2364
_reflns_number_total 2590
_reflns_threshold_expression 'I > 2\s(I)'
_cod_data_source_file d4sc02339k2.cif
_cod_data_source_block sc-2brndi_1
_cod_depositor_comments 'Adding full bibliography for 1571735--1571737.cif.'
_cod_database_code 1571735
_shelx_shelxl_version_number 2018/3
_chemical_oxdiff_formula 'C H N O Br'
_chemical_oxdiff_usercomment @RT
_shelx_space_group_comment
;
The symmetry employed for this shelxl refinement is uniquely defined
by the following loop, which should always be used as a source of
symmetry information in preference to the above space-group names.
They are only intended as comments.
;
_reflns_odcompleteness_completeness 99.03
_reflns_odcompleteness_iscentric 1
_reflns_odcompleteness_theta 66.97
_olex2_refinement_description
;
1.a Ternary CH refined with riding coordinates:
 C00D(H00D)
1.b Secondary CH2 refined with riding coordinates:
 C00C(H00A,H00B), C00E(H00C,H00E), C00G(H00I,H00J), C00H(H00K,H00L), C00J(H00P,
 H00Q)
1.c Aromatic/amide H refined with riding coordinates:
 C006(H006)
1.d Idealised Me refined as rotating group:
 C00F(H00F,H00G,H00H), C00I(H00M,H00N,H00O)
;
_olex2_submission_special_instructions 'No special instructions were received'
_oxdiff_exptl_absorpt_empirical_details
;
Empirical correction (ABSPACK) includes:
- Absorption correction using spherical harmonics
- Frame scaling
;
_oxdiff_exptl_absorpt_empirical_full_max 1.768
_oxdiff_exptl_absorpt_empirical_full_min 0.475

loop_
_space_group_symop_operation_xyz
'x, y, z'
'-x, -y, -z'

loop_
_atom_site_label
_atom_site_type_symbol
_atom_site_fract_x
_atom_site_fract_y
_atom_site_fract_z
_atom_site_U_iso_or_equiv
_atom_site_adp_type
_atom_site_occupancy
_atom_site_site_symmetry_order
_atom_site_calc_flag
_atom_site_refinement_flags_posn
_atom_site_refinement_flags_adp
_atom_site_refinement_flags_occupancy
_atom_site_disorder_assembly
_atom_site_disorder_group
Br01 Br 0.82265(7) 0.92123(4) 0.60249(2) 0.05915(18) Uani 1 1 d . . . . .
O002 O 0.9584(5) 0.7254(4) 0.35750(13) 0.0680(7) Uani 1 1 d . . . . .
O003 O 0.4686(7) 0.3004(4) 0.31178(13) 0.0756(7) Uani 1 1 d . . . . .
N004 N 0.7050(5) 0.5171(4) 0.33398(13) 0.0526(6) Uani 1 1 d . . . . .
C005 C 0.5421(6) 0.6204(4) 0.57734(16) 0.0478(6) Uani 1 1 d . . . . .
C006 C 0.7780(6) 0.7443(5) 0.48681(16) 0.0519(7) Uani 1 1 d . . . . .
H006 H 0.884105 0.827088 0.471532 0.062 Uiso 1 1 calc R U . . .
C007 C 0.4613(6) 0.4993(4) 0.53341(15) 0.0464(6) Uani 1 1 d . . . . .
C008 C 0.6988(6) 0.7439(4) 0.55308(16) 0.0493(6) Uani 1 1 d . . . . .
C009 C 0.7026(6) 0.6262(5) 0.44453(16) 0.0491(7) Uani 1 1 d . . . . .
C00A C 0.8006(6) 0.6302(5) 0.37581(17) 0.0532(7) Uani 1 1 d . . . . .
C00B C 0.5386(7) 0.3919(5) 0.35239(16) 0.0519(7) Uani 1 1 d . . . . .
C00C C 0.7992(7) 0.5145(5) 0.26504(16) 0.0573(7) Uani 1 1 d . . . . .
H00A H 0.843664 0.380300 0.250976 0.069 Uiso 1 1 calc R U . . .
H00B H 0.962627 0.560121 0.261545 0.069 Uiso 1 1 calc R U . . .
C00D C 0.5937(8) 0.6410(6) 0.21934(17) 0.0638(8) Uani 1 1 d . . . . .
H00D H 0.427862 0.596308 0.224886 0.077 Uiso 1 1 calc R U . . .
C00E C 0.5246(9) 0.8564(6) 0.2349(2) 0.0780(11) Uani 1 1 d . . . . .
H00C H 0.499878 0.867796 0.281594 0.094 Uiso 1 1 calc R U . . .
H00E H 0.675954 0.909557 0.221313 0.094 Uiso 1 1 calc R U . . .
C00F C 0.2764(10) 0.9787(8) 0.2035(3) 0.0993(16) Uani 1 1 d . . . . .
H00F H 0.295322 0.964714 0.157280 0.149 Uiso 1 1 calc R U . . .
H00G H 0.253589 1.113872 0.213308 0.149 Uiso 1 1 calc R U . . .
H00H H 0.122054 0.935536 0.219727 0.149 Uiso 1 1 calc R U . . .
C00G C 0.6997(13) 0.6027(9) 0.1494(2) 0.0991(17) Uani 1 1 d . . . . .
H00I H 0.888600 0.603078 0.146522 0.119 Uiso 1 1 calc R U . . .
H00J H 0.603807 0.708545 0.121210 0.119 Uiso 1 1 calc R U . . .
C00H C 0.6681(19) 0.4037(11) 0.1246(3) 0.142(3) Uani 1 1 d . . . . .
H00K H 0.755672 0.299777 0.154477 0.171 Uiso 1 1 calc R U . . .
H00L H 0.478076 0.406878 0.126096 0.171 Uiso 1 1 calc R U . . .
C00I C 0.702(3) 0.1735(16) 0.0394(6) 0.206(6) Uani 1 1 d . . . . .
H00M H 0.738825 0.158779 -0.006379 0.308 Uiso 1 1 calc R U . . .
H00N H 0.514023 0.185054 0.048881 0.308 Uiso 1 1 calc R U . . .
H00O H 0.806371 0.060963 0.062552 0.308 Uiso 1 1 calc R U . . .
C00J C 0.775(3) 0.3538(17) 0.0600(4) 0.194(5) Uani 1 1 d . . . . .
H00P H 0.969125 0.331621 0.059007 0.233 Uiso 1 1 calc R U . . .
H00Q H 0.703389 0.461974 0.029878 0.233 Uiso 1 1 calc R U . . .

loop_
_atom_site_aniso_label
_atom_site_aniso_U_11
_atom_site_aniso_U_22
_atom_site_aniso_U_33
_atom_site_aniso_U_23
_atom_site_aniso_U_13
_atom_site_aniso_U_12
Br01 0.0714(3) 0.0483(2) 0.0646(3) -0.00429(16) -0.01075(17) -0.02590(17)
O002 0.0789(16) 0.0761(17) 0.0616(14) 0.0009(12) -0.0001(12) -0.0437(13)
O003 0.108(2) 0.0740(17) 0.0580(14) -0.0076(13) -0.0046(13) -0.0465(16)
N004 0.0583(14) 0.0499(14) 0.0523(14) -0.0003(11) -0.0046(11) -0.0184(11)
C005 0.0499(15) 0.0395(14) 0.0543(16) 0.0024(12) -0.0095(12) -0.0113(12)
C006 0.0565(16) 0.0430(15) 0.0602(18) 0.0055(13) -0.0089(13) -0.0201(13)
C007 0.0489(14) 0.0381(13) 0.0533(16) 0.0031(12) -0.0084(12) -0.0125(11)
C008 0.0545(15) 0.0374(13) 0.0585(17) 0.0003(12) -0.0090(13) -0.0151(12)
C009 0.0530(15) 0.0417(14) 0.0543(16) 0.0049(13) -0.0093(12) -0.0148(12)
C00A 0.0553(16) 0.0494(16) 0.0577(18) 0.0034(14) -0.0084(13) -0.0183(13)
C00B 0.0620(17) 0.0431(15) 0.0537(17) -0.0013(13) -0.0067(13) -0.0182(13)
C00C 0.0591(17) 0.0615(19) 0.0521(17) -0.0046(15) 0.0017(13) -0.0165(15)
C00D 0.071(2) 0.061(2) 0.0571(19) 0.0007(16) -0.0051(15) -0.0135(16)
C00E 0.085(3) 0.062(2) 0.084(3) -0.001(2) -0.011(2) -0.0114(19)
C00F 0.090(3) 0.077(3) 0.120(4) 0.013(3) -0.019(3) -0.002(2)
C00G 0.125(4) 0.101(4) 0.055(2) -0.002(2) -0.006(2) 0.003(3)
C00H 0.202(8) 0.108(5) 0.078(3) -0.010(3) -0.014(4) 0.036(5)
C00I 0.259(14) 0.155(10) 0.196(11) -0.079(9) -0.027(10) -0.025(9)
C00J 0.259(13) 0.179(10) 0.106(6) -0.047(6) -0.030(6) 0.027(9)

loop_
_atom_type_symbol
_atom_type_description
_atom_type_scat_dispersion_real
_atom_type_scat_dispersion_imag
_atom_type_scat_source
C C 0.0181 0.0091 'International Tables Vol C Tables 4.2.6.8 and 6.1.1.4'
H H 0.0000 0.0000 'International Tables Vol C Tables 4.2.6.8 and 6.1.1.4'
Br Br -0.6763 1.2805 'International Tables Vol C Tables 4.2.6.8 and 6.1.1.4'
N N 0.0311 0.0180 'International Tables Vol C Tables 4.2.6.8 and 6.1.1.4'
O O 0.0492 0.0322 'International Tables Vol C Tables 4.2.6.8 and 6.1.1.4'

loop_
_geom_angle_atom_site_label_1
_geom_angle_atom_site_label_2
_geom_angle_atom_site_label_3
_geom_angle
_geom_angle_site_symmetry_1
_geom_angle_site_symmetry_3
_geom_angle_publ_flag
C00A N004 C00B 125.2(3) . . ?
C00A N004 C00C 118.3(3) . . ?
C00B N004 C00C 116.3(3) . . ?
C007 C005 C00B 119.2(3) . 2_666 ?
C008 C005 C007 118.1(3) . . ?
C008 C005 C00B 122.7(3) . 2_666 ?
C008 C006 H006 119.2 . . ?
C009 C006 H006 119.2 . . ?
C009 C006 C008 121.5(3) . . ?
C005 C007 C007 121.6(4) . 2_666 ?
C005 C007 C009 120.3(3) . 2_666 ?
C009 C007 C007 118.1(4) 2_666 2_666 ?
C005 C008 Br01 125.2(3) . . ?
C005 C008 C006 120.4(3) . . ?
C006 C008 Br01 114.3(2) . . ?
C006 C009 C007 120.2(3) . 2_666 ?
C006 C009 C00A 118.5(3) . . ?
C007 C009 C00A 121.3(3) 2_666 . ?
O002 C00A N004 121.9(3) . . ?
O002 C00A C009 121.8(3) . . ?
N004 C00A C009 116.3(3) . . ?
O003 C00B N004 119.3(3) . . ?
O003 C00B C005 123.2(3) . 2_666 ?
N004 C00B C005 117.5(3) . 2_666 ?
N004 C00C H00A 108.8 . . ?
N004 C00C H00B 108.8 . . ?
N004 C00C C00D 114.0(3) . . ?
H00A C00C H00B 107.7 . . ?
C00D C00C H00A 108.8 . . ?
C00D C00C H00B 108.8 . . ?
C00C C00D H00D 107.5 . . ?
C00E C00D C00C 112.7(3) . . ?
C00E C00D H00D 107.5 . . ?
C00E C00D C00G 112.9(4) . . ?
C00G C00D C00C 108.4(3) . . ?
C00G C00D H00D 107.5 . . ?
C00D C00E H00C 108.6 . . ?
C00D C00E H00E 108.6 . . ?
H00C C00E H00E 107.6 . . ?
C00F C00E C00D 114.7(4) . . ?
C00F C00E H00C 108.6 . . ?
C00F C00E H00E 108.6 . . ?
C00E C00F H00F 109.5 . . ?
C00E C00F H00G 109.5 . . ?
C00E C00F H00H 109.5 . . ?
H00F C00F H00G 109.5 . . ?
H00F C00F H00H 109.5 . . ?
H00G C00F H00H 109.5 . . ?
C00D C00G H00I 108.9 . . ?
C00D C00G H00J 108.9 . . ?
C00D C00G C00H 113.2(5) . . ?
H00I C00G H00J 107.8 . . ?
C00H C00G H00I 108.9 . . ?
C00H C00G H00J 108.9 . . ?
C00G C00H H00K 108.2 . . ?
C00G C00H H00L 108.2 . . ?
H00K C00H H00L 107.4 . . ?
C00J C00H C00G 116.2(9) . . ?
C00J C00H H00K 108.2 . . ?
C00J C00H H00L 108.2 . . ?
H00M C00I H00N 109.5 . . ?
H00M C00I H00O 109.5 . . ?
H00N C00I H00O 109.5 . . ?
C00J C00I H00M 109.5 . . ?
C00J C00I H00N 109.5 . . ?
C00J C00I H00O 109.5 . . ?
C00H C00J C00I 110.6(12) . . ?
C00H C00J H00P 109.5 . . ?
C00H C00J H00Q 109.5 . . ?
C00I C00J H00P 109.5 . . ?
C00I C00J H00Q 109.5 . . ?
H00P C00J H00Q 108.1 . . ?

loop_
_geom_bond_atom_site_label_1
_geom_bond_atom_site_label_2
_geom_bond_distance
_geom_bond_site_symmetry_2
_geom_bond_publ_flag
Br01 C008 1.891(3) . ?
O002 C00A 1.214(4) . ?
O003 C00B 1.199(4) . ?
N004 C00A 1.384(4) . ?
N004 C00B 1.405(4) . ?
N004 C00C 1.480(4) . ?
C005 C007 1.415(5) . ?
C005 C008 1.390(4) . ?
C005 C00B 1.494(5) 2_666 ?
C006 H006 0.9300 . ?
C006 C008 1.409(5) . ?
C006 C009 1.364(5) . ?
C007 C007 1.417(6) 2_666 ?
C007 C009 1.415(4) 2_666 ?
C009 C00A 1.484(5) . ?
C00C H00A 0.9700 . ?
C00C H00B 0.9700 . ?
C00C C00D 1.531(5) . ?
C00D H00D 0.9800 . ?
C00D C00E 1.515(6) . ?
C00D C00G 1.530(6) . ?
C00E H00C 0.9700 . ?
C00E H00E 0.9700 . ?
C00E C00F 1.505(6) . ?
C00F H00F 0.9600 . ?
C00F H00G 0.9600 . ?
C00F H00H 0.9600 . ?
C00G H00I 0.9700 . ?
C00G H00J 0.9700 . ?
C00G C00H 1.562(11) . ?
C00H H00K 0.9700 . ?
C00H H00L 0.9700 . ?
C00H C00J 1.441(11) . ?
C00I H00M 0.9600 . ?
C00I H00N 0.9600 . ?
C00I H00O 0.9600 . ?
C00I C00J 1.495(16) . ?
C00J H00P 0.9700 . ?
C00J H00Q 0.9700 . ?

loop_
_geom_torsion_atom_site_label_1
_geom_torsion_atom_site_label_2
_geom_torsion_atom_site_label_3
_geom_torsion_atom_site_label_4
_geom_torsion
_geom_torsion_site_symmetry_1
_geom_torsion_site_symmetry_2
_geom_torsion_site_symmetry_3
_geom_torsion_site_symmetry_4
_geom_torsion_publ_flag
N004 C00C C00D C00E 62.1(4) . . . . ?
N004 C00C C00D C00G -172.2(4) . . . . ?
C006 C009 C00A O002 4.8(5) . . . . ?
C006 C009 C00A N004 -176.1(3) . . . . ?
C007 C005 C008 Br01 178.6(2) . . . . ?
C007 C005 C008 C006 -1.2(4) . . . . ?
C007 C009 C00A O002 -174.0(3) 2_666 . . . ?
C007 C009 C00A N004 5.1(4) 2_666 . . . ?
C008 C005 C007 C007 0.7(5) . . . 2_666 ?
C008 C005 C007 C009 -178.8(3) . . . 2_666 ?
C008 C006 C009 C007 0.7(5) . . . 2_666 ?
C008 C006 C009 C00A -178.1(3) . . . . ?
C009 C006 C008 Br01 -179.3(2) . . . . ?
C009 C006 C008 C005 0.6(5) . . . . ?
C00A N004 C00B O003 -179.8(3) . . . . ?
C00A N004 C00B C005 0.1(5) . . . 2_666 ?
C00A N004 C00C C00D -102.8(4) . . . . ?
C00B N004 C00A O002 175.0(3) . . . . ?
C00B N004 C00A C009 -4.2(4) . . . . ?
C00B N004 C00C C00D 81.6(4) . . . . ?
C00B C005 C007 C007 -178.1(3) 2_666 . . 2_666 ?
C00B C005 C007 C009 2.4(4) 2_666 . . 2_666 ?
C00B C005 C008 Br01 -2.6(4) 2_666 . . . ?
C00B C005 C008 C006 177.5(3) 2_666 . . . ?
C00C N004 C00A O002 -0.2(5) . . . . ?
C00C N004 C00A C009 -179.4(3) . . . . ?
C00C N004 C00B O003 -4.5(5) . . . . ?
C00C N004 C00B C005 175.4(3) . . . 2_666 ?
C00C C00D C00E C00F -165.2(4) . . . . ?
C00C C00D C00G C00H 76.4(6) . . . . ?
C00D C00G C00H C00J -177.3(7) . . . . ?
C00E C00D C00G C00H -158.0(5) . . . . ?
C00G C00D C00E C00F 71.6(6) . . . . ?
C00G C00H C00J C00I -173.1(9) . . . . ?
